data_7007023
loop_
_publ_author_name
'Liu, Fenghui'
'Chen, Wanzhi'
'Wang, Daqi'

_publ_section_title
;
 Synthesis and characterization of amidate bridged dimeric and
 oligomeric platinum complexes having short platinum-platinum
 interactions.
;
_journal_issue 28
_journal_name_full 'Dalton transactions (Cambridge, England : 2003)'
_journal_page_first 3445
_journal_page_last 3453
_journal_paper_doi 10.1039/b516410a
_journal_year 2006
_chemical_formula_sum 'C22 H50 N12 O21 Pt2'
_chemical_formula_weight 1208.92
_chemical_name_systematic
;
?
;
_space_group_IT_number 2
_symmetry_cell_setting triclinic
_symmetry_space_group_name_Hall '-P 1'
_symmetry_space_group_name_H-M 'P -1'
_atom_sites_solution_hydrogens geom
_atom_sites_solution_primary direct
_atom_sites_solution_secondary difmap
_audit_creation_method SHELXL-97
_cell_angle_alpha 94.157(6)
_cell_angle_beta 94.387(6)
_cell_angle_gamma 118.081(7)
_cell_formula_units_Z 2
_cell_length_a 12.795(7)
_cell_length_b 13.271(7)
_cell_length_c 14.866(8)
_cell_measurement_temperature 293(2)
_cell_volume 2204(2)
_computing_cell_refinement 'Bruker SMART'
_computing_data_collection 'Bruker SMART'
_computing_data_reduction 'Bruker SAINT'
_computing_molecular_graphics 'Bruker SHELXTL'
_computing_publication_material 'Bruker SHELXTL'
_computing_structure_refinement 'SHELXL-97 (Sheldrick, 1997)'
_computing_structure_solution 'SHELXS-97 (Sheldrick, 1990)'
_diffrn_ambient_temperature 293(2)
_diffrn_measured_fraction_theta_full 0.893
_diffrn_measured_fraction_theta_max 0.893
_diffrn_measurement_device_type 'CCD area detector'
_diffrn_measurement_method 'phi and omega scans'
_diffrn_radiation_monochromator graphite
_diffrn_radiation_source 'fine-focus sealed tube'
_diffrn_radiation_type MoK\a
_diffrn_radiation_wavelength 0.71073
_diffrn_reflns_av_R_equivalents 0.0912
_diffrn_reflns_av_sigmaI/netI 0.0969
_diffrn_reflns_limit_h_max 13
_diffrn_reflns_limit_h_min -13
_diffrn_reflns_limit_k_max 10
_diffrn_reflns_limit_k_min -13
_diffrn_reflns_limit_l_max 15
_diffrn_reflns_limit_l_min -14
_diffrn_reflns_number 6266
_diffrn_reflns_theta_full 22.00
_diffrn_reflns_theta_max 22.00
_diffrn_reflns_theta_min 4.57
_exptl_absorpt_coefficient_mu 6.426
_exptl_absorpt_correction_T_max 0.6619
_exptl_absorpt_correction_T_min 0.4080
_exptl_absorpt_correction_type multi-scan
_exptl_absorpt_process_details sadabs
_exptl_crystal_colour yellow
_exptl_crystal_density_diffrn 1.822
_exptl_crystal_density_method 'not measured'
_exptl_crystal_description plate
_exptl_crystal_F_000 1180
_exptl_crystal_size_max 0.17
_exptl_crystal_size_mid 0.12
_exptl_crystal_size_min 0.07
_refine_diff_density_max 1.884
_refine_diff_density_min -1.669
_refine_diff_density_rms 0.203
_refine_ls_extinction_method none
_refine_ls_goodness_of_fit_ref 1.060
_refine_ls_hydrogen_treatment constr
_refine_ls_matrix_type full
_refine_ls_number_parameters 572
_refine_ls_number_reflns 4829
_refine_ls_number_restraints 2043
_refine_ls_restrained_S_all 0.927
_refine_ls_R_factor_all 0.1011
_refine_ls_R_factor_gt 0.0651
_refine_ls_shift/su_max 0.000
_refine_ls_shift/su_mean 0.000
_refine_ls_structure_factor_coef Fsqd
_refine_ls_weighting_details 'calc w=1/[\s^2^(Fo^2^)+(0.1037P)^2^+6.5525P] where P=(Fo^2^+2Fc^2^)/3'
_refine_ls_weighting_scheme calc
_refine_ls_wR_factor_gt 0.1622
_refine_ls_wR_factor_ref 0.1858
_reflns_number_gt 3245
_reflns_number_total 4829
_reflns_threshold_expression >2sigma(I)
_cod_data_source_file b516410a.txt
_cod_data_source_block pt2ac
_cod_depositor_comments
;
The following automatic conversions were performed:
'_symmetry_cell_setting' value 'Triclinic' changed to 'triclinic'
according to '/home/saulius/struct/CIF-dictionaries/cif_core.dic'
dictionary named 'cif_core.dic' version 2.4.1 from 2010-06-29.

Automatic conversion script
Id: cif_fix_enum 1527 2010-12-29 10:47:43Z saulius 
;
_cod_original_cell_volume 2203(2)
_cod_original_sg_symbol_H-M P-1
_cod_database_code 7007023

loop_
_symmetry_equiv_pos_as_xyz
'x, y, z'
'-x, -y, -z'

loop_
_atom_site_label
_atom_site_type_symbol
_atom_site_fract_x
_atom_site_fract_y
_atom_site_fract_z
_atom_site_U_iso_or_equiv
_atom_site_adp_type
_atom_site_occupancy
_atom_site_symmetry_multiplicity
_atom_site_calc_flag
_atom_site_refinement_flags
_atom_site_disorder_assembly
_atom_site_disorder_group
C1 C 0.214(2) -0.1770(19) 0.1266(14) 0.069(3) Uani 1 1 d U B .
C2 C 0.209(2) -0.263(2) 0.0504(14) 0.077(4) Uani 1 1 d U . .
C3 C 0.327(2) -0.236(2) 0.0232(17) 0.110(7) Uani 1 1 d U . .
H3A H 0.3726 -0.2486 0.0710 0.165 Uiso 1 1 calc R . .
H3B H 0.3676 -0.1573 0.0121 0.165 Uiso 1 1 calc R . .
H3C H 0.3164 -0.2852 -0.0312 0.165 Uiso 1 1 calc R . .
C4 C 0.163(3) -0.378(2) 0.0860(17) 0.108(7) Uani 1 1 d U . .
H4A H 0.1571 -0.4346 0.0392 0.162 Uiso 1 1 calc R . .
H4B H 0.0854 -0.4003 0.1044 0.162 Uiso 1 1 calc R . .
H4C H 0.2167 -0.3719 0.1373 0.162 Uiso 1 1 calc R . .
C5 C 0.124(2) -0.270(2) -0.0313(15) 0.101(6) Uani 1 1 d U . .
H5A H 0.1605 -0.1999 -0.0588 0.151 Uiso 1 1 calc R . .
H5B H 0.0505 -0.2797 -0.0112 0.151 Uiso 1 1 calc R . .
H5C H 0.1079 -0.3338 -0.0750 0.151 Uiso 1 1 calc R . .
C6 C 0.122(2) -0.2061(19) 0.3546(14) 0.068(4) Uani 1 1 d U B .
C7 C 0.0702(18) -0.3048(17) 0.4079(12) 0.074(4) Uani 1 1 d DU . .
C11 C 0.486(5) 0.214(4) 0.374(3) 0.085(4) Uani 0.50(3) 1 d PDU A 1
H11 H 0.5517 0.1968 0.3833 0.101 Uiso 0.50(3) 1 calc PR A 1
C12 C 0.479(4) 0.229(2) 0.275(2) 0.086(4) Uani 0.50(3) 1 d PDU A 1
H12 H 0.4073 0.2377 0.2651 0.103 Uiso 0.50(3) 1 calc PR A 1
C13 C 0.572(4) 0.342(2) 0.265(2) 0.091(4) Uani 0.50(3) 1 d PRDU A 1
H13A H 0.5517 0.3559 0.2043 0.109 Uiso 0.50(3) 1 calc PR A 1
H13B H 0.6432 0.3341 0.2622 0.109 Uiso 0.50(3) 1 calc PR A 1
C14 C 0.611(5) 0.451(3) 0.323(2) 0.097(5) Uani 0.50(3) 1 d PDU A 1
H14A H 0.5573 0.4816 0.3079 0.116 Uiso 0.50(3) 1 calc PR A 1
H14B H 0.6904 0.5067 0.3108 0.116 Uiso 0.50(3) 1 calc PR A 1
C15 C 0.614(4) 0.435(4) 0.421(2) 0.089(5) Uani 0.50(3) 1 d PDU A 1
H15A H 0.6924 0.4441 0.4414 0.107 Uiso 0.50(3) 1 calc PR A 1
H15B H 0.6067 0.4961 0.4538 0.107 Uiso 0.50(3) 1 calc PR A 1
C16 C 0.530(4) 0.332(4) 0.445(2) 0.088(4) Uani 0.50(3) 1 d PRDU A 1
H16A H 0.4606 0.3403 0.4550 0.106 Uiso 0.50(3) 1 calc PR A 1
H16B H 0.5620 0.3213 0.5023 0.106 Uiso 0.50(3) 1 calc PR A 1
C17 C 0.128(3) 0.159(2) 0.297(2) 0.079(4) Uani 0.56(2) 1 d PDU B 1
H17 H 0.2105 0.1897 0.3251 0.094 Uiso 0.56(2) 1 calc PR B 1
C18 C 0.151(3) 0.179(2) 0.205(2) 0.083(3) Uani 0.56(2) 1 d PRDU B 1
H18 H 0.0650 0.1409 0.1841 0.100 Uiso 0.56(2) 1 calc PR B 1
C19 C 0.170(2) 0.2774(17) 0.1579(13) 0.087(4) Uani 1 1 d DU . .
H19A H 0.1232 0.2514 0.0983 0.104 Uiso 1 1 calc R B 1
H19B H 0.2536 0.3214 0.1499 0.104 Uiso 1 1 calc R B 1
C20 C 0.133(3) 0.351(2) 0.213(2) 0.090(4) Uani 0.56(2) 1 d PDU B 1
H20A H 0.0524 0.3308 0.1876 0.108 Uiso 0.56(2) 1 calc PR B 1
H20B H 0.1837 0.4298 0.2029 0.108 Uiso 0.56(2) 1 calc PR B 1
C21 C 0.132(3) 0.352(2) 0.322(2) 0.087(5) Uani 0.56(2) 1 d PRDU B 1
H21A H 0.2105 0.4069 0.3523 0.104 Uiso 0.56(2) 1 calc PR B 1
H21B H 0.0757 0.3768 0.3405 0.104 Uiso 0.56(2) 1 calc PR B 1
C22 C 0.098(4) 0.236(3) 0.351(3) 0.081(5) Uani 0.56(2) 1 d PDU B 1
H22A H 0.1353 0.2479 0.4129 0.098 Uiso 0.56(2) 1 calc PR B 1
H22B H 0.0123 0.1969 0.3523 0.098 Uiso 0.56(2) 1 calc PR B 1
C11' C 0.442(4) 0.227(2) 0.386(3) 0.086(4) Uani 0.50(3) 1 d PDU A 2
H11' H 0.3787 0.2424 0.3606 0.103 Uiso 0.50(3) 1 calc PR A 2
C12' C 0.499(4) 0.215(3) 0.303(2) 0.088(4) Uani 0.50(3) 1 d PDU A 2
H12' H 0.5573 0.1961 0.3326 0.106 Uiso 0.50(3) 1 calc PR A 2
C13' C 0.584(5) 0.334(3) 0.282(3) 0.091(4) Uani 0.50(3) 1 d PDU A 2
H13C H 0.5430 0.3555 0.2355 0.109 Uiso 0.50(3) 1 calc PR A 2
H13D H 0.6504 0.3310 0.2564 0.109 Uiso 0.50(3) 1 calc PR A 2
C14' C 0.631(4) 0.424(4) 0.364(3) 0.087(5) Uani 0.50(3) 1 d PDU A 2
H14C H 0.7000 0.4222 0.3944 0.104 Uiso 0.50(3) 1 calc PR A 2
H14D H 0.6609 0.4983 0.3412 0.104 Uiso 0.50(3) 1 calc PR A 2
C15' C 0.553(5) 0.422(4) 0.435(3) 0.091(5) Uani 0.50(3) 1 d PDU A 2
H15C H 0.6014 0.4793 0.4859 0.109 Uiso 0.50(3) 1 calc PR A 2
H15D H 0.4936 0.4410 0.4097 0.109 Uiso 0.50(3) 1 calc PR A 2
C16' C 0.492(4) 0.306(4) 0.468(3) 0.088(4) Uani 0.50(3) 1 d PDU A 2
H16C H 0.5488 0.2915 0.5037 0.106 Uiso 0.50(3) 1 calc PR A 2
H16D H 0.4301 0.3007 0.5037 0.106 Uiso 0.50(3) 1 calc PR A 2
C17' C 0.051(5) 0.120(4) 0.267(3) 0.081(4) Uani 0.44(2) 1 d PDU B 2
H17' H -0.0307 0.0754 0.2356 0.097 Uiso 0.44(2) 1 calc PR B 2
C18' C 0.135(5) 0.165(5) 0.196(4) 0.083(3) Uani 0.44(2) 1 d PDU B 2
H18' H 0.2066 0.1982 0.2407 0.100 Uiso 0.44(2) 1 calc PR B 2
C20' C 0.175(4) 0.373(3) 0.219(3) 0.090(4) Uani 0.44(2) 1 d PDU B 2
H20C H 0.1703 0.4307 0.1853 0.108 Uiso 0.44(2) 1 calc PR B 2
H20D H 0.2472 0.4090 0.2621 0.108 Uiso 0.44(2) 1 calc PR B 2
C21' C 0.064(4) 0.314(4) 0.269(3) 0.082(5) Uani 0.44(2) 1 d PDU B 2
H21C H 0.0592 0.3723 0.3084 0.098 Uiso 0.44(2) 1 calc PR B 2
H21D H -0.0058 0.2791 0.2240 0.098 Uiso 0.44(2) 1 calc PR B 2
C22' C 0.060(6) 0.222(4) 0.325(3) 0.081(5) Uani 0.44(2) 1 d PDU B 2
H22C H -0.0082 0.1971 0.3589 0.097 Uiso 0.44(2) 1 calc PR B 2
H22D H 0.1316 0.2543 0.3690 0.097 Uiso 0.44(2) 1 calc PR B 2
N1 N 0.3043(16) -0.1323(15) 0.1857(11) 0.069(3) Uani 1 1 d U . .
H1 H 0.3589 -0.1518 0.1801 0.082 Uiso 1 1 calc R . .
O2 O 0.2395(15) -0.1436(13) 0.3635(9) 0.079(3) Uani 1 1 d U . .
N3 N 0.3764(16) 0.1045(14) 0.4002(11) 0.075(3) Uani 1 1 d DU . .
H3D H 0.3157 0.1188 0.4095 0.090 Uiso 1 1 calc R A 1
H3E H 0.3976 0.0820 0.4510 0.090 Uiso 1 1 calc R A 1
N4 N 0.4410(17) 0.1158(15) 0.2271(12) 0.088(3) Uani 1 1 d DU . .
H4D H 0.5060 0.1081 0.2189 0.105 Uiso 1 1 calc R A 1
H4E H 0.4035 0.1103 0.1718 0.105 Uiso 1 1 calc R A 1
N5 N 0.0814(15) 0.0409(13) 0.3179(11) 0.070(3) Uani 1 1 d DU . .
H5D H 0.0018 0.0086 0.3175 0.084 Uiso 1 1 calc R B 1
H5E H 0.1136 0.0411 0.3739 0.084 Uiso 1 1 calc R B 1
N6 N 0.1641(16) 0.0832(15) 0.1506(11) 0.071(3) Uani 1 1 d U . .
H6A H 0.2398 0.1103 0.1384 0.085 Uiso 1 1 calc R B 1
H6B H 0.1157 0.0593 0.0976 0.085 Uiso 1 1 calc R B 1
N7 N 0.531(2) -0.0485(18) 0.3923(14) 0.087(4) Uani 1 1 d U A .
N8 N -0.100(2) -0.140(2) 0.0947(16) 0.095(5) Uani 1 1 d U B .
N9 N 0.432(3) 0.671(3) 0.282(2) 0.151(7) Uani 1 1 d U . .
N10 N 0.376(2) 0.157(3) 0.0178(19) 0.113(6) Uani 1 1 d U . .
N11 N 0.1599(19) 0.080(2) 0.5483(14) 0.073(4) Uani 1 1 d U . .
N12 N 0.702(3) 0.089(3) 0.2018(19) 0.114(6) Uani 1 1 d U . .
O1 O 0.1289(14) -0.1550(12) 0.1263(9) 0.073(3) Uani 1 1 d U . .
N2 N 0.0617(15) -0.1807(14) 0.3017(10) 0.062(3) Uani 1 1 d U . .
H2 H -0.0144 -0.2238 0.2967 0.074 Uiso 1 1 calc R B .
O3 O 0.5009(13) -0.0058(13) 0.3262(10) 0.081(3) Uani 1 1 d U . .
O4 O 0.4613(16) -0.1053(18) 0.4388(12) 0.116(5) Uani 1 1 d U . .
O5 O 0.6264(18) -0.0417(18) 0.3999(12) 0.117(5) Uani 1 1 d U . .
O6 O -0.0666(13) -0.1247(13) 0.1840(10) 0.081(3) Uani 1 1 d U . .
O7 O -0.0602(18) -0.0942(18) 0.0448(12) 0.116(6) Uani 1 1 d U . .
O8 O -0.205(2) -0.214(3) 0.0771(17) 0.201(10) Uani 1 1 d U . .
O9 O 0.483(2) 0.6155(19) 0.3075(16) 0.144(6) Uani 1 1 d U . .
O10 O 0.488(3) 0.749(2) 0.2392(19) 0.188(9) Uani 1 1 d U . .
O11 O 0.330(3) 0.647(2) 0.3013(17) 0.177(8) Uani 1 1 d U . .
O12 O 0.4002(18) 0.2385(19) 0.0698(13) 0.122(5) Uani 1 1 d U . .
O13 O 0.377(2) 0.164(2) -0.0730(16) 0.170(8) Uani 1 1 d U . .
O14 O 0.3280(19) 0.0553(19) 0.0294(12) 0.121(5) Uani 1 1 d U . .
O15 O 0.2242(16) 0.1629(15) 0.5109(10) 0.092(4) Uani 1 1 d U . .
O16 O 0.1449(15) 0.0951(15) 0.6286(11) 0.098(5) Uani 1 1 d U . .
O17 O 0.1158(16) -0.0145(16) 0.5078(11) 0.094(4) Uani 1 1 d U . .
O18 O 0.609(2) 0.036(2) 0.1536(14) 0.144(7) Uani 1 1 d U . .
O19 O 0.742(2) 0.169(2) 0.2516(17) 0.152(7) Uani 1 1 d U . .
O20 O 0.769(2) 0.036(2) 0.1871(17) 0.154(7) Uani 1 1 d U . .
O21 O 0.692(2) 0.724(2) 0.2602(15) 0.170(7) Uani 1 1 d U . .
H3 H 0.6640 0.7585 0.2290 0.204 Uiso 1 1 d R . .
H4 H 0.6317 0.6725 0.2808 0.204 Uiso 1 1 d R . .
Pt1 Pt 0.32922(6) -0.01666(6) 0.29353(5) 0.0487(3) Uani 1 1 d . A .
Pt2 Pt 0.11904(6) -0.05329(6) 0.22740(4) 0.0471(3) Uani 1 1 d . A .
C10 C -0.0520(19) -0.324(2) 0.4320(17) 0.117(4) Uani 1 1 d DU . .
H10A H -0.1070 -0.3468 0.3774 0.175 Uiso 1 1 calc R . .
H10B H -0.0435 -0.2533 0.4623 0.175 Uiso 1 1 calc R . .
H10C H -0.0817 -0.3827 0.4715 0.175 Uiso 1 1 calc R . .
C8 C 0.148(2) -0.278(2) 0.4980(14) 0.117(4) Uani 1 1 d DU . .
H8A H 0.1002 -0.2928 0.5468 0.175 Uiso 1 1 calc R . .
H8B H 0.2088 -0.1989 0.5061 0.175 Uiso 1 1 calc R . .
H8C H 0.1858 -0.3263 0.4979 0.175 Uiso 1 1 calc R . .
C9 C 0.055(2) -0.4081(19) 0.3454(15) 0.117(4) Uani 1 1 d DU . .
H9A H -0.0142 -0.4344 0.3017 0.175 Uiso 1 1 calc R . .
H9B H 0.0461 -0.4688 0.3808 0.175 Uiso 1 1 calc R . .
H9C H 0.1245 -0.3861 0.3144 0.175 Uiso 1 1 calc R . .

loop_
_atom_site_aniso_label
_atom_site_aniso_U_11
_atom_site_aniso_U_22
_atom_site_aniso_U_33
_atom_site_aniso_U_23
_atom_site_aniso_U_13
_atom_site_aniso_U_12
C1 0.096(6) 0.080(6) 0.057(6) 0.024(5) 0.016(6) 0.059(5)
C2 0.106(9) 0.088(8) 0.055(8) 0.017(7) 0.016(8) 0.058(7)
C3 0.122(13) 0.118(12) 0.084(12) -0.015(11) 0.016(11) 0.055(11)
C4 0.144(13) 0.093(12) 0.084(12) 0.018(10) 0.007(11) 0.055(11)
C5 0.139(13) 0.101(12) 0.062(11) -0.006(10) 0.012(11) 0.059(10)
C6 0.091(7) 0.079(6) 0.061(6) 0.023(6) 0.020(6) 0.059(5)
C7 0.093(8) 0.082(8) 0.060(8) 0.027(7) 0.030(7) 0.048(7)
C11 0.099(6) 0.103(6) 0.074(6) 0.035(6) 0.014(6) 0.062(6)
C12 0.099(6) 0.104(6) 0.075(6) 0.035(6) 0.014(6) 0.061(6)
C13 0.102(5) 0.107(5) 0.076(5) 0.035(5) 0.015(5) 0.056(5)
C14 0.107(7) 0.110(7) 0.083(7) 0.033(6) 0.018(6) 0.056(6)
C15 0.100(7) 0.106(7) 0.077(7) 0.032(7) 0.016(7) 0.058(7)
C16 0.100(6) 0.105(5) 0.076(5) 0.032(5) 0.018(5) 0.059(5)
C17 0.097(6) 0.094(6) 0.071(6) 0.027(6) 0.011(6) 0.065(5)
C18 0.102(5) 0.094(5) 0.070(5) 0.026(4) 0.006(5) 0.058(4)
C19 0.102(6) 0.096(6) 0.076(6) 0.028(6) 0.007(6) 0.057(6)
C20 0.106(6) 0.100(5) 0.077(5) 0.025(5) 0.008(5) 0.059(5)
C21 0.104(7) 0.098(7) 0.075(7) 0.022(7) 0.007(7) 0.060(6)
C22 0.101(7) 0.094(7) 0.071(7) 0.025(6) 0.007(6) 0.063(6)
C11' 0.100(6) 0.104(6) 0.073(6) 0.033(6) 0.014(6) 0.061(6)
C12' 0.101(6) 0.105(6) 0.076(6) 0.034(6) 0.016(6) 0.059(6)
C13' 0.102(5) 0.107(5) 0.076(5) 0.035(5) 0.015(5) 0.056(5)
C14' 0.099(7) 0.103(7) 0.078(7) 0.034(7) 0.015(7) 0.061(6)
C15' 0.103(7) 0.107(7) 0.078(7) 0.033(6) 0.017(6) 0.058(6)
C16' 0.100(6) 0.105(5) 0.076(5) 0.032(5) 0.018(5) 0.059(5)
C17' 0.099(6) 0.095(6) 0.070(6) 0.025(6) 0.006(6) 0.061(6)
C18' 0.102(5) 0.094(5) 0.070(5) 0.026(4) 0.006(5) 0.058(4)
C20' 0.106(6) 0.100(5) 0.077(5) 0.025(5) 0.008(5) 0.059(5)
C21' 0.100(7) 0.095(7) 0.073(7) 0.023(7) 0.006(7) 0.065(7)
C22' 0.100(7) 0.095(6) 0.070(6) 0.027(6) 0.009(6) 0.063(6)
N1 0.093(6) 0.090(6) 0.056(5) 0.025(5) 0.016(5) 0.068(5)
O2 0.097(6) 0.088(5) 0.067(5) 0.034(5) 0.015(5) 0.053(5)
N3 0.093(5) 0.095(5) 0.065(5) 0.039(5) 0.015(5) 0.064(4)
N4 0.100(5) 0.108(5) 0.068(5) 0.030(5) 0.019(5) 0.056(5)
N5 0.091(5) 0.087(5) 0.064(5) 0.030(5) 0.013(5) 0.066(4)
N6 0.088(5) 0.094(5) 0.061(5) 0.029(5) 0.005(5) 0.065(4)
N7 0.097(7) 0.111(7) 0.074(7) 0.047(6) 0.012(7) 0.062(6)
N8 0.098(8) 0.106(8) 0.067(7) 0.011(7) 0.005(7) 0.038(7)
N9 0.143(12) 0.157(12) 0.120(11) 0.018(10) 0.027(11) 0.043(11)
N10 0.118(10) 0.128(10) 0.089(10) 0.023(10) 0.023(9) 0.053(9)
N11 0.080(9) 0.099(9) 0.071(9) 0.030(8) 0.022(8) 0.064(7)
N12 0.115(9) 0.131(9) 0.082(9) 0.032(8) 0.021(8) 0.042(8)
O1 0.095(6) 0.087(5) 0.058(5) 0.012(5) 0.014(5) 0.059(5)
N2 0.079(6) 0.077(5) 0.058(5) 0.021(5) 0.017(5) 0.058(5)
O3 0.094(5) 0.106(5) 0.072(5) 0.034(5) 0.012(5) 0.066(5)
O4 0.097(10) 0.169(11) 0.083(9) 0.061(9) 0.008(8) 0.059(9)
O5 0.111(10) 0.174(11) 0.105(10) 0.052(9) 0.013(9) 0.094(9)
O6 0.092(6) 0.097(6) 0.069(5) 0.030(5) 0.002(5) 0.056(5)
O7 0.119(11) 0.134(11) 0.061(9) 0.025(9) -0.017(9) 0.036(9)
O8 0.141(15) 0.216(17) 0.120(14) 0.009(14) 0.004(13) -0.013(14)
O9 0.165(12) 0.145(11) 0.143(12) 0.034(10) 0.012(10) 0.090(10)
O10 0.188(16) 0.175(15) 0.147(15) 0.048(13) 0.045(14) 0.034(14)
O11 0.164(13) 0.168(13) 0.134(12) 0.007(11) 0.033(12) 0.026(12)
O12 0.127(9) 0.130(9) 0.091(9) 0.029(8) 0.020(8) 0.046(8)
O13 0.212(17) 0.170(15) 0.115(14) 0.062(12) 0.052(13) 0.072(13)
O14 0.136(10) 0.134(10) 0.085(9) 0.015(9) 0.031(8) 0.057(9)
O15 0.111(9) 0.114(8) 0.068(8) 0.031(7) 0.025(7) 0.063(7)
O16 0.092(11) 0.135(12) 0.060(9) 0.000(9) 0.020(9) 0.048(9)
O17 0.105(8) 0.107(8) 0.071(8) 0.019(7) 0.011(7) 0.050(7)
O18 0.137(12) 0.174(12) 0.079(10) 0.032(10) 0.024(10) 0.036(11)
O19 0.147(11) 0.154(11) 0.120(11) 0.027(10) 0.027(10) 0.041(10)
O20 0.148(14) 0.167(14) 0.146(14) 0.022(12) 0.021(12) 0.075(12)
O21 0.154(11) 0.166(11) 0.132(11) 0.005(10) 0.039(10) 0.029(10)
Pt1 0.0510(6) 0.0674(6) 0.0369(5) 0.0214(4) 0.0104(4) 0.0331(5)
Pt2 0.0538(6) 0.0616(6) 0.0358(4) 0.0131(4) 0.0047(4) 0.0348(4)
C10 0.124(8) 0.114(7) 0.095(7) 0.036(6) 0.031(7) 0.038(7)
C8 0.124(8) 0.114(7) 0.095(7) 0.036(6) 0.031(7) 0.038(7)
C9 0.124(8) 0.114(7) 0.095(7) 0.036(6) 0.031(7) 0.038(7)

loop_
_atom_type_symbol
_atom_type_description
_atom_type_scat_dispersion_real
_atom_type_scat_dispersion_imag
_atom_type_scat_source
C C 0.0033 0.0016 'International Tables Vol C Tables 4.2.6.8 and 6.1.1.4'
H H 0.0000 0.0000 'International Tables Vol C Tables 4.2.6.8 and 6.1.1.4'
N N 0.0061 0.0033 'International Tables Vol C Tables 4.2.6.8 and 6.1.1.4'
O O 0.0106 0.0060 'International Tables Vol C Tables 4.2.6.8 and 6.1.1.4'
Pt Pt -1.7033 8.3905 'International Tables Vol C Tables 4.2.6.8 and 6.1.1.4'

loop_
_geom_angle_atom_site_label_1
_geom_angle_atom_site_label_2
_geom_angle_atom_site_label_3
_geom_angle
_geom_angle_site_symmetry_1
_geom_angle_site_symmetry_3
_geom_angle_publ_flag
O1 C1 N1 124(2) . . ?
O1 C1 C2 118(2) . . ?
N1 C1 C2 117(2) . . ?
C3 C2 C4 106(2) . . ?
C3 C2 C1 113(2) . . ?
C4 C2 C1 107.4(18) . . ?
C3 C2 C5 111(2) . . ?
C4 C2 C5 111(2) . . ?
C1 C2 C5 108.7(18) . . ?
C2 C3 H3A 109.5 . . ?
C2 C3 H3B 109.5 . . ?
H3A C3 H3B 109.5 . . ?
C2 C3 H3C 109.5 . . ?
H3A C3 H3C 109.5 . . ?
H3B C3 H3C 109.5 . . ?
C2 C4 H4A 109.5 . . ?
C2 C4 H4B 109.5 . . ?
H4A C4 H4B 109.5 . . ?
C2 C4 H4C 109.5 . . ?
H4A C4 H4C 109.5 . . ?
H4B C4 H4C 109.5 . . ?
C2 C5 H5A 109.5 . . ?
C2 C5 H5B 109.5 . . ?
H5A C5 H5B 109.5 . . ?
C2 C5 H5C 109.5 . . ?
H5A C5 H5C 109.5 . . ?
H5B C5 H5C 109.5 . . ?
N2 C6 O2 119(2) . . ?
N2 C6 C7 124(2) . . ?
O2 C6 C7 117.8(17) . . ?
C6 C7 C8 110.2(19) . . ?
C6 C7 C9 105.3(16) . . ?
C8 C7 C9 115.4(17) . . ?
C6 C7 C10 109.7(17) . . ?
C8 C7 C10 106.1(16) . . ?
C9 C7 C10 110.2(16) . . ?
C12 C11 N3 115(4) . . ?
C12 C11 C16 115(3) . . ?
N3 C11 C16 115(3) . . ?
C12 C11 H11 103.2 . . ?
N3 C11 H11 103.2 . . ?
C16 C11 H11 103.2 . . ?
C13 C12 N4 132.9(19) . . ?
C13 C12 C11 108(2) . . ?
N4 C12 C11 105(3) . . ?
C13 C12 H12 102.3 . . ?
N4 C12 H12 102.3 . . ?
C11 C12 H12 102.3 . . ?
C12 C13 C14 129(2) . . ?
C12 C13 H13A 105.1 . . ?
C14 C13 H13A 105.1 . . ?
C12 C13 H13B 105.1 . . ?
C14 C13 H13B 105.1 . . ?
H13A C13 H13B 105.9 . . ?
C13 C14 C15 111(3) . . ?
C13 C14 H14A 109.5 . . ?
C15 C14 H14A 109.5 . . ?
C13 C14 H14B 109.5 . . ?
C15 C14 H14B 109.5 . . ?
H14A C14 H14B 108.0 . . ?
C16 C15 C14 118(2) . . ?
C16 C15 H15A 107.8 . . ?
C14 C15 H15A 107.8 . . ?
C16 C15 H15B 107.8 . . ?
C14 C15 H15B 107.8 . . ?
H15A C15 H15B 107.1 . . ?
C15 C16 C11 119(2) . . ?
C15 C16 H16A 107.7 . . ?
C11 C16 H16A 107.7 . . ?
C15 C16 H16B 107.7 . . ?
C11 C16 H16B 107.7 . . ?
H16A C16 H16B 107.1 . . ?
C18 C17 C22 118.7(16) . . ?
C18 C17 N5 116.6(16) . . ?
C22 C17 N5 119(3) . . ?
C18 C17 H17 98.2 . . ?
C22 C17 H17 98.2 . . ?
N5 C17 H17 98.2 . . ?
C17 C18 C19 130.1(16) . . ?
C17 C18 N6 114.2(11) . . ?
C19 C18 N6 116(2) . . ?
C17 C18 H18 91.0 . . ?
C19 C18 H18 91.0 . . ?
N6 C18 H18 91.0 . . ?
C18 C19 C20' 112(3) . . ?
C18 C19 C20 108(2) . . ?
C20' C19 C18' 117(3) . . ?
C20 C19 C18' 111(3) . . ?
C18 C19 H19A 110.0 . . ?
C20' C19 H19A 122.2 . . ?
C20 C19 H19A 110.0 . . ?
C18' C19 H19A 101.8 . . ?
C18 C19 H19B 110.0 . . ?
C20' C19 H19B 92.5 . . ?
C20 C19 H19B 110.0 . . ?
C18' C19 H19B 115.5 . . ?
H19A C19 H19B 108.4 . . ?
C19 C20 C21 122.7(14) . . ?
C19 C20 H20A 106.7 . . ?
C21 C20 H20A 106.7 . . ?
C19 C20 H20B 106.7 . . ?
C21 C20 H20B 106.7 . . ?
H20A C20 H20B 106.6 . . ?
C22 C21 C20 112(2) . . ?
C22 C21 H21A 109.2 . . ?
C20 C21 H21A 109.2 . . ?
C22 C21 H21B 109.2 . . ?
C20 C21 H21B 109.2 . . ?
H21A C21 H21B 107.9 . . ?
C17 C22 C21 118(3) . . ?
C17 C22 H22A 107.7 . . ?
C21 C22 H22A 107.7 . . ?
C17 C22 H22B 107.7 . . ?
C21 C22 H22B 107.7 . . ?
H22A C22 H22B 107.1 . . ?
C16' C11' N3 115(3) . . ?
C16' C11' C12' 131(4) . . ?
N3 C11' C12' 99(3) . . ?
C16' C11' H11' 103.0 . . ?
N3 C11' H11' 103.0 . . ?
C12' C11' H11' 103.0 . . ?
C11' C12' C13' 109(3) . . ?
C11' C12' N4 125(3) . . ?
C13' C12' N4 119(3) . . ?
C11' C12' H12' 98.6 . . ?
C13' C12' H12' 98.6 . . ?
N4 C12' H12' 98.6 . . ?
C12' C13' C14' 113(4) . . ?
C12' C13' H13C 109.0 . . ?
C14' C13' H13C 109.0 . . ?
C12' C13' H13D 109.0 . . ?
C14' C13' H13D 109.0 . . ?
H13C C13' H13D 107.8 . . ?
C15' C14' C13' 121(5) . . ?
C15' C14' H14C 107.1 . . ?
C13' C14' H14C 107.1 . . ?
C15' C14' H14D 107.1 . . ?
C13' C14' H14D 107.1 . . ?
H14C C14' H14D 106.8 . . ?
C16' C15' C14' 112(4) . . ?
C16' C15' H15C 109.3 . . ?
C14' C15' H15C 109.3 . . ?
C16' C15' H15D 109.3 . . ?
C14' C15' H15D 109.3 . . ?
H15C C15' H15D 107.9 . . ?
C11' C16' C15' 104(4) . . ?
C11' C16' H16C 110.9 . . ?
C15' C16' H16C 110.9 . . ?
C11' C16' H16D 110.9 . . ?
C15' C16' H16D 110.9 . . ?
H16C C16' H16D 108.9 . . ?
C18' C17' C22' 108(5) . . ?
C18' C17' N5 109(3) . . ?
C22' C17' N5 114(3) . . ?
C18' C17' H17' 108.6 . . ?
C22' C17' H17' 108.6 . . ?
N5 C17' H17' 108.6 . . ?
N6 C18' C19 118(3) . . ?
N6 C18' C17' 115(4) . . ?
C19 C18' C17' 125(4) . . ?
N6 C18' H18' 93.5 . . ?
C19 C18' H18' 93.5 . . ?
C17' C18' H18' 93.5 . . ?
C19 C20' C21' 104(3) . . ?
C19 C20' H20C 111.0 . . ?
C21' C20' H20C 111.0 . . ?
C19 C20' H20D 111.0 . . ?
C21' C20' H20D 111.0 . . ?
H20C C20' H20D 109.0 . . ?
C22' C21' C20' 116(4) . . ?
C22' C21' H21C 108.2 . . ?
C20' C21' H21C 108.2 . . ?
C22' C21' H21D 108.2 . . ?
C20' C21' H21D 108.2 . . ?
H21C C21' H21D 107.3 . . ?
C21' C22' C17' 111(4) . . ?
C21' C22' H22C 109.4 . . ?
C17' C22' H22C 109.4 . . ?
C21' C22' H22D 109.4 . . ?
C17' C22' H22D 109.4 . . ?
H22C C22' H22D 108.0 . . ?
C1 N1 Pt1 124.1(15) . . ?
C1 N1 H1 117.9 . . ?
Pt1 N1 H1 117.9 . . ?
C6 O2 Pt1 125.3(12) . . ?
C11' N3 Pt1 118.7(18) . . ?
C11 N3 Pt1 105.2(19) . . ?
C11 N3 H3D 110.7 . . ?
Pt1 N3 H3D 110.7 . . ?
C11' N3 H3E 119.1 . . ?
C11 N3 H3E 110.7 . . ?
Pt1 N3 H3E 110.7 . . ?
H3D N3 H3E 108.8 . . ?
C12 N4 Pt1 113.8(18) . . ?
C12' N4 Pt1 101.8(19) . . ?
C12 N4 H4D 108.8 . . ?
C12' N4 H4D 97.8 . . ?
Pt1 N4 H4D 108.8 . . ?
C12 N4 H4E 108.8 . . ?
C12' N4 H4E 130.4 . . ?
Pt1 N4 H4E 108.8 . . ?
H4D N4 H4E 107.7 . . ?
C17 N5 Pt2 111.5(17) . . ?
C17' N5 Pt2 107.6(19) . . ?
C17 N5 H5D 109.3 . . ?
C17' N5 H5D 77.6 . . ?
Pt2 N5 H5D 109.3 . . ?
C17 N5 H5E 109.3 . . ?
C17' N5 H5E 137.8 . . ?
Pt2 N5 H5E 109.3 . . ?
H5D N5 H5E 108.0 . . ?
C18' N6 Pt2 108(2) . . ?
C18 N6 Pt2 108.7(13) . . ?
C18' N6 H6A 116.6 . . ?
C18 N6 H6A 110.0 . . ?
Pt2 N6 H6A 110.0 . . ?
C18' N6 H6B 103.2 . . ?
C18 N6 H6B 110.0 . . ?
Pt2 N6 H6B 110.0 . . ?
H6A N6 H6B 108.3 . . ?
O5 N7 O4 119(2) . . ?
O5 N7 O3 120(2) . . ?
O4 N7 O3 121(2) . . ?
O7 N8 O8 118(3) . . ?
O7 N8 O6 132(3) . . ?
O8 N8 O6 109(2) . . ?
O10 N9 O9 116(4) . . ?
O10 N9 O11 123(4) . . ?
O9 N9 O11 121(4) . . ?
O12 N10 O14 129(3) . . ?
O12 N10 O13 121(3) . . ?
O14 N10 O13 109(3) . . ?
O17 N11 O15 119(2) . . ?
O17 N11 O16 121(2) . . ?
O15 N11 O16 120(2) . . ?
O19 N12 O18 134(4) . . ?
O19 N12 O20 118(3) . . ?
O18 N12 O20 108(3) . . ?
C1 O1 Pt2 122.0(14) . . ?
C6 N2 Pt2 127.6(17) . . ?
C6 N2 H2 116.2 . . ?
Pt2 N2 H2 116.2 . . ?
N7 O3 Pt1 126.3(15) . . ?
N8 O6 Pt2 116.7(15) . . ?
H4 O21 H3 104.0 . . ?
H4 O21 H3 104.0 . . ?
H3 O21 H4 104.0 . . ?
H3 O21 H4 104.0 . . ?
O2 Pt1 N3 93.5(6) . . ?
O2 Pt1 N1 89.9(6) . . ?
N3 Pt1 N1 172.6(7) . . ?
O2 Pt1 N4 173.1(7) . . ?
N3 Pt1 N4 85.5(7) . . ?
N1 Pt1 N4 90.4(7) . . ?
O2 Pt1 O3 97.1(6) . . ?
N3 Pt1 O3 86.5(6) . . ?
N1 Pt1 O3 86.6(6) . . ?
N4 Pt1 O3 76.0(6) . . ?
O2 Pt1 Pt2 84.0(4) . . ?
N3 Pt1 Pt2 103.9(5) . . ?
N1 Pt1 Pt2 83.0(5) . . ?
N4 Pt1 Pt2 102.9(5) . . ?
O3 Pt1 Pt2 169.5(4) . . ?
N2 Pt2 O1 90.1(6) . . ?
N2 Pt2 N5 90.7(6) . . ?
O1 Pt2 N5 170.2(6) . . ?
N2 Pt2 N6 174.1(6) . . ?
O1 Pt2 N6 93.3(6) . . ?
N5 Pt2 N6 85.2(6) . . ?
N2 Pt2 O6 82.0(6) . . ?
O1 Pt2 O6 89.2(6) . . ?
N5 Pt2 O6 81.3(7) . . ?
N6 Pt2 O6 93.1(6) . . ?
N2 Pt2 Pt1 84.3(5) . . ?
O1 Pt2 Pt1 86.3(4) . . ?
N5 Pt2 Pt1 103.5(5) . . ?
N6 Pt2 Pt1 100.8(5) . . ?
O6 Pt2 Pt1 165.6(4) . . ?
C7 C10 H10A 109.5 . . ?
C7 C10 H10B 109.5 . . ?
H10A C10 H10B 109.5 . . ?
C7 C10 H10C 109.5 . . ?
H10A C10 H10C 109.5 . . ?
H10B C10 H10C 109.5 . . ?
C7 C8 H8A 109.5 . . ?
C7 C8 H8B 109.5 . . ?
H8A C8 H8B 109.5 . . ?
C7 C8 H8C 109.5 . . ?
H8A C8 H8C 109.5 . . ?
H8B C8 H8C 109.5 . . ?
C7 C9 H9A 109.5 . . ?
C7 C9 H9B 109.5 . . ?
H9A C9 H9B 109.5 . . ?
C7 C9 H9C 109.5 . . ?
H9A C9 H9C 109.5 . . ?
H9B C9 H9C 109.5 . . ?

loop_
_geom_bond_atom_site_label_1
_geom_bond_atom_site_label_2
_geom_bond_distance
_geom_bond_site_symmetry_2
_geom_bond_publ_flag
C1 O1 1.25(2) . ?
C1 N1 1.26(2) . ?
C1 C2 1.53(3) . ?
C2 C3 1.47(3) . ?
C2 C4 1.50(3) . ?
C2 C5 1.53(3) . ?
C3 H3A 0.9600 . ?
C3 H3B 0.9600 . ?
C3 H3C 0.9600 . ?
C4 H4A 0.9600 . ?
C4 H4B 0.9600 . ?
C4 H4C 0.9600 . ?
C5 H5A 0.9600 . ?
C5 H5B 0.9600 . ?
C5 H5C 0.9600 . ?
C6 N2 1.23(2) . ?
C6 O2 1.32(2) . ?
C6 C7 1.48(3) . ?
C7 C8 1.521(15) . ?
C7 C9 1.524(15) . ?
C7 C10 1.538(15) . ?
C11 C12 1.502(18) . ?
C11 N3 1.57(5) . ?
C11 C16 1.65(6) . ?
C11 H11 0.9800 . ?
C12 C13 1.4330 . ?
C12 N4 1.456(17) . ?
C12 H12 0.9800 . ?
C13 C14 1.469(18) . ?
C13 H13A 0.9700 . ?
C13 H13B 0.9700 . ?
C14 C15 1.489(18) . ?
C14 H14A 0.9700 . ?
C14 H14B 0.9700 . ?
C15 C16 1.3695 . ?
C15 H15A 0.9700 . ?
C15 H15B 0.9700 . ?
C16 H16A 0.9700 . ?
C16 H16B 0.9700 . ?
C17 C18 1.4388 . ?
C17 C22 1.45(5) . ?
C17 N5 1.463(16) . ?
C17 H17 0.9800 . ?
C18 C19 1.456(16) . ?
C18 N6 1.54(4) . ?
C18 H18 0.9800 . ?
C19 C20' 1.483(18) . ?
C19 C20 1.498(17) . ?
C19 C18' 1.51(5) . ?
C19 H19A 0.9700 . ?
C19 H19B 0.9700 . ?
C20 C21 1.6126 . ?
C20 H20A 0.9700 . ?
C20 H20B 0.9700 . ?
C21 C22 1.493(17) . ?
C21 H21A 0.9700 . ?
C21 H21B 0.9700 . ?
C22 H22A 0.9700 . ?
C22 H22B 0.9700 . ?
C11' C16' 1.43(6) . ?
C11' N3 1.481(18) . ?
C11' C12' 1.504(18) . ?
C11' H11' 0.9800 . ?
C12' C13' 1.509(18) . ?
C12' N4 1.520(18) . ?
C12' H12' 0.9800 . ?
C13' C14' 1.514(18) . ?
C13' H13C 0.9700 . ?
C13' H13D 0.9700 . ?
C14' C15' 1.501(18) . ?
C14' H14C 0.9700 . ?
C14' H14D 0.9700 . ?
C15' C16' 1.495(13) . ?
C15' H15C 0.9700 . ?
C15' H15D 0.9700 . ?
C16' H16C 0.9700 . ?
C16' H16D 0.9700 . ?
C17' C18' 1.509(18) . ?
C17' C22' 1.510(18) . ?
C17' N5 1.513(17) . ?
C17' H17' 0.9800 . ?
C18' N6 1.45(6) . ?
C18' H18' 0.9800 . ?
C20' C21' 1.531(18) . ?
C20' H20C 0.9700 . ?
C20' H20D 0.9700 . ?
C21' C22' 1.507(18) . ?
C21' H21C 0.9700 . ?
C21' H21D 0.9700 . ?
C22' H22C 0.9700 . ?
C22' H22D 0.9700 . ?
N1 Pt1 2.032(16) . ?
N1 H1 0.8600 . ?
O2 Pt1 1.964(14) . ?
N3 Pt1 2.009(17) . ?
N3 H3D 0.9000 . ?
N3 H3E 0.9000 . ?
N4 Pt1 2.052(18) . ?
N4 H4D 0.9000 . ?
N4 H4E 0.9000 . ?
N5 Pt2 2.006(15) . ?
N5 H5D 0.9000 . ?
N5 H5E 0.9000 . ?
N6 Pt2 2.082(15) . ?
N6 H6A 0.9000 . ?
N6 H6B 0.9000 . ?
N7 O5 1.17(2) . ?
N7 O4 1.18(2) . ?
N7 O3 1.29(2) . ?
N8 O7 1.00(2) . ?
N8 O8 1.23(3) . ?
N8 O6 1.33(2) . ?
N9 O10 1.20(3) . ?
N9 O9 1.25(4) . ?
N9 O11 1.26(4) . ?
N10 O12 1.18(3) . ?
N10 O14 1.22(3) . ?
N10 O13 1.36(3) . ?
N11 O17 1.20(2) . ?
N11 O15 1.23(2) . ?
N11 O16 1.24(2) . ?
N12 O19 1.12(3) . ?
N12 O18 1.19(3) . ?
N12 O20 1.36(3) . ?
O1 Pt2 1.997(13) . ?
N2 Pt2 1.960(15) . ?
N2 H2 0.8600 . ?
O3 Pt1 2.147(14) . ?
O6 Pt2 2.124(15) . ?
O21 H4 0.8500 . ?
O21 H3 0.8500 . ?
O21 H3 0.8500 . ?
O21 H4 0.8500 . ?
Pt1 Pt2 2.5942(17) . ?
C10 H10A 0.9600 . ?
C10 H10B 0.9600 . ?
C10 H10C 0.9600 . ?
C8 H8A 0.9600 . ?
C8 H8B 0.9600 . ?
C8 H8C 0.9600 . ?
C9 H9A 0.9600 . ?
C9 H9B 0.9600 . ?
C9 H9C 0.9600 . ?

loop_
_geom_torsion_atom_site_label_1
_geom_torsion_atom_site_label_2
_geom_torsion_atom_site_label_3
_geom_torsion_atom_site_label_4
_geom_torsion
_geom_torsion_site_symmetry_1
_geom_torsion_site_symmetry_2
_geom_torsion_site_symmetry_3
_geom_torsion_site_symmetry_4
_geom_torsion_publ_flag
O1 C1 C2 C3 146(2) . . . . ?
N1 C1 C2 C3 -34(3) . . . . ?
O1 C1 C2 C4 -97(2) . . . . ?
N1 C1 C2 C4 83(3) . . . . ?
O1 C1 C2 C5 22(3) . . . . ?
N1 C1 C2 C5 -157(2) . . . . ?
N2 C6 C7 C8 -149(2) . . . . ?
O2 C6 C7 C8 32(2) . . . . ?
N2 C6 C7 C9 86(2) . . . . ?
O2 C6 C7 C9 -93(2) . . . . ?
N2 C6 C7 C10 -32(3) . . . . ?
O2 C6 C7 C10 148.8(18) . . . . ?
N3 C11 C12 C13 170(3) . . . . ?
C16 C11 C12 C13 33(4) . . . . ?
N3 C11 C12 N4 -44(5) . . . . ?
C16 C11 C12 N4 179(3) . . . . ?
N4 C12 C13 C14 -173(5) . . . . ?
C11 C12 C13 C14 -41(4) . . . . ?
C12 C13 C14 C15 41(6) . . . . ?
C13 C14 C15 C16 -34(5) . . . . ?
C14 C15 C16 C11 34(4) . . . . ?
C12 C11 C16 C15 -35(5) . . . . ?
N3 C11 C16 C15 -171.5(18) . . . . ?
C22 C17 C18 C19 12(3) . . . . ?
N5 C17 C18 C19 164(4) . . . . ?
C22 C17 C18 N6 -172(4) . . . . ?
N5 C17 C18 N6 -19.7(11) . . . . ?
C17 C18 C19 C20' 5(4) . . . . ?
N6 C18 C19 C20' -171(3) . . . . ?
C17 C18 C19 C20 -14(3) . . . . ?
N6 C18 C19 C20 170(2) . . . . ?
C18 C19 C20 C21 25(3) . . . . ?
C20' C19 C20 C21 -79(9) . . . . ?
C18' C19 C20 C21 34(3) . . . . ?
C19 C20 C21 C22 -35(2) . . . . ?
C18 C17 C22 C21 -20(4) . . . . ?
N5 C17 C22 C21 -172(3) . . . . ?
C20 C21 C22 C17 30(4) . . . . ?
C16' C11' C12' C13' -40(7) . . . . ?
N3 C11' C12' C13' -173(3) . . . . ?
C16' C11' C12' N4 170(4) . . . . ?
N3 C11' C12' N4 36(6) . . . . ?
C11' C12' C13' C14' 26(6) . . . . ?
N4 C12' C13' C14' 178(4) . . . . ?
C12' C13' C14' C15' -38(7) . . . . ?
C13' C14' C15' C16' 51(6) . . . . ?
N3 C11' C16' C15' 180(3) . . . . ?
C12' C11' C16' C15' 51(7) . . . . ?
C14' C15' C16' C11' -49(6) . . . . ?
C20' C19 C18' N6 -161(4) . . . . ?
C20 C19 C18' N6 -180(4) . . . . ?
C20' C19 C18' C17' 31(7) . . . . ?
C20 C19 C18' C17' 13(7) . . . . ?
C22' C17' C18' N6 163(4) . . . . ?
N5 C17' C18' N6 38(6) . . . . ?
C22' C17' C18' C19 -29(7) . . . . ?
N5 C17' C18' C19 -154(4) . . . . ?
C18 C19 C20' C21' -49(5) . . . . ?
C20 C19 C20' C21' 33(6) . . . . ?
C18' C19 C20' C21' -41(5) . . . . ?
C19 C20' C21' C22' 61(6) . . . . ?
C20' C21' C22' C17' -66(6) . . . . ?
C18' C17' C22' C21' 42(6) . . . . ?
N5 C17' C22' C21' 163(4) . . . . ?
O1 C1 N1 Pt1 1(3) . . . . ?
C2 C1 N1 Pt1 -179.4(14) . . . . ?
N2 C6 O2 Pt1 -4(3) . . . . ?
C7 C6 O2 Pt1 175.1(12) . . . . ?
C16' C11' N3 C11 -105(8) . . . . ?
C12' C11' N3 C11 38(4) . . . . ?
C16' C11' N3 Pt1 -168(3) . . . . ?
C12' C11' N3 Pt1 -25(4) . . . . ?
C12 C11 N3 C11' -91(7) . . . . ?
C16 C11 N3 C11' 46(6) . . . . ?
C12 C11 N3 Pt1 35(4) . . . . ?
C16 C11 N3 Pt1 172(2) . . . . ?
C13 C12 N4 C12' 106(9) . . . . ?
C11 C12 N4 C12' -27(6) . . . . ?
C13 C12 N4 Pt1 165.8(8) . . . . ?
C11 C12 N4 Pt1 32(4) . . . . ?
C11' C12' N4 C12 98(10) . . . . ?
C13' C12' N4 C12 -50(8) . . . . ?
C11' C12' N4 Pt1 -28(5) . . . . ?
C13' C12' N4 Pt1 -176(4) . . . . ?
C18 C17 N5 C17' -69(4) . . . . ?
C22 C17 N5 C17' 83(5) . . . . ?
C18 C17 N5 Pt2 21.7(16) . . . . ?
C22 C17 N5 Pt2 174(3) . . . . ?
C18' C17' N5 C17 62(6) . . . . ?
C22' C17' N5 C17 -58(5) . . . . ?
C18' C17' N5 Pt2 -40(5) . . . . ?
C22' C17' N5 Pt2 -161(4) . . . . ?
C19 C18' N6 C18 81(16) . . . . ?
C19 C18' N6 Pt2 174(3) . . . . ?
C17' C18' N6 Pt2 -17(5) . . . . ?
C19 C18 N6 C18' -86(18) . . . . ?
C17 C18 N6 Pt2 8.0(15) . . . . ?
C19 C18 N6 Pt2 -175(2) . . . . ?
N1 C1 O1 Pt2 -5(3) . . . . ?
C2 C1 O1 Pt2 175.1(14) . . . . ?
O2 C6 N2 Pt2 -1(3) . . . . ?
C7 C6 N2 Pt2 -179.9(13) . . . . ?
O5 N7 O3 Pt1 176.0(17) . . . . ?
O4 N7 O3 Pt1 5(3) . . . . ?
O7 N8 O6 Pt2 -35(4) . . . . ?
O8 N8 O6 Pt2 157(2) . . . . ?
C6 O2 Pt1 N3 108.5(17) . . . . ?
C6 O2 Pt1 N1 -78.0(17) . . . . ?
C6 O2 Pt1 O3 -164.6(16) . . . . ?
C6 O2 Pt1 Pt2 4.9(16) . . . . ?
C11' N3 Pt1 O2 -175(3) . . . . ?
C11 N3 Pt1 O2 161(2) . . . . ?
C11' N3 Pt1 N4 12(3) . . . . ?
C11 N3 Pt1 N4 -12(2) . . . . ?
C11' N3 Pt1 O3 88(3) . . . . ?
C11 N3 Pt1 O3 65(2) . . . . ?
C11' N3 Pt1 Pt2 -90(3) . . . . ?
C11 N3 Pt1 Pt2 -113.9(19) . . . . ?
C1 N1 Pt1 O2 86.5(17) . . . . ?
C1 N1 Pt1 N4 -100.4(18) . . . . ?
C1 N1 Pt1 O3 -176.4(17) . . . . ?
C1 N1 Pt1 Pt2 2.5(16) . . . . ?
C12 N4 Pt1 N3 -12(2) . . . . ?
C12' N4 Pt1 N3 7(2) . . . . ?
C12 N4 Pt1 N1 174(2) . . . . ?
C12' N4 Pt1 N1 -167(2) . . . . ?
C12 N4 Pt1 O3 -99(2) . . . . ?
C12' N4 Pt1 O3 -81(2) . . . . ?
C12 N4 Pt1 Pt2 91(2) . . . . ?
C12' N4 Pt1 Pt2 110(2) . . . . ?
N7 O3 Pt1 O2 -17.3(18) . . . . ?
N7 O3 Pt1 N3 75.8(17) . . . . ?
N7 O3 Pt1 N1 -106.8(17) . . . . ?
N7 O3 Pt1 N4 162.0(18) . . . . ?
N7 O3 Pt1 Pt2 -113(2) . . . . ?
C6 N2 Pt2 O1 89.9(18) . . . . ?
C6 N2 Pt2 N5 -99.9(18) . . . . ?
C6 N2 Pt2 O6 179.0(18) . . . . ?
C6 N2 Pt2 Pt1 3.6(17) . . . . ?
C1 O1 Pt2 N2 -78.9(16) . . . . ?
C1 O1 Pt2 N6 106.0(16) . . . . ?
C1 O1 Pt2 O6 -161.0(16) . . . . ?
C1 O1 Pt2 Pt1 5.3(16) . . . . ?
C17 N5 Pt2 N2 171.4(18) . . . . ?
C17' N5 Pt2 N2 -150(2) . . . . ?
C17 N5 Pt2 N6 -12.9(18) . . . . ?
C17' N5 Pt2 N6 25(2) . . . . ?
C17 N5 Pt2 O6 -106.8(18) . . . . ?
C17' N5 Pt2 O6 -68(2) . . . . ?
C17 N5 Pt2 Pt1 87.1(17) . . . . ?
C17' N5 Pt2 Pt1 125(2) . . . . ?
C18' N6 Pt2 O1 165(3) . . . . ?
C18 N6 Pt2 O1 173.2(17) . . . . ?
C18' N6 Pt2 N5 -5(3) . . . . ?
C18 N6 Pt2 N5 2.9(17) . . . . ?
C18' N6 Pt2 O6 76(3) . . . . ?
C18 N6 Pt2 O6 83.8(18) . . . . ?
C18' N6 Pt2 Pt1 -108(3) . . . . ?
C18 N6 Pt2 Pt1 -100.0(17) . . . . ?
N8 O6 Pt2 N2 -132.7(15) . . . . ?
N8 O6 Pt2 O1 -42.5(15) . . . . ?
N8 O6 Pt2 N5 135.4(15) . . . . ?
N8 O6 Pt2 N6 50.8(16) . . . . ?
N8 O6 Pt2 Pt1 -114.0(18) . . . . ?
O2 Pt1 Pt2 N2 -3.4(6) . . . . ?
N3 Pt1 Pt2 N2 -95.5(6) . . . . ?
N1 Pt1 Pt2 N2 87.3(6) . . . . ?
N4 Pt1 Pt2 N2 176.0(7) . . . . ?
O3 Pt1 Pt2 N2 93(2) . . . . ?
O2 Pt1 Pt2 O1 -93.8(6) . . . . ?
N3 Pt1 Pt2 O1 174.0(6) . . . . ?
N1 Pt1 Pt2 O1 -3.2(6) . . . . ?
N4 Pt1 Pt2 O1 85.6(7) . . . . ?
O3 Pt1 Pt2 O1 3(2) . . . . ?
O2 Pt1 Pt2 N5 85.9(6) . . . . ?
N3 Pt1 Pt2 N5 -6.2(6) . . . . ?
N1 Pt1 Pt2 N5 176.6(6) . . . . ?
N4 Pt1 Pt2 N5 -94.7(7) . . . . ?
O3 Pt1 Pt2 N5 -177(2) . . . . ?
O2 Pt1 Pt2 N6 173.5(6) . . . . ?
N3 Pt1 Pt2 N6 81.4(7) . . . . ?
N1 Pt1 Pt2 N6 -95.8(7) . . . . ?
N4 Pt1 Pt2 N6 -7.0(7) . . . . ?
O3 Pt1 Pt2 N6 -90(2) . . . . ?
O2 Pt1 Pt2 O6 -21.9(17) . . . . ?
N3 Pt1 Pt2 O6 -114.1(17) . . . . ?
N1 Pt1 Pt2 O6 68.7(17) . . . . ?
N4 Pt1 Pt2 O6 157.5(18) . . . . ?
O3 Pt1 Pt2 O6 75(3) . . . . ?
